data_7105448
loop_
_publ_author_name
'Wolf, Robert'
'Schn\"ockelborg, Eva-Maria'

_publ_section_title
;
 A reactive iron napthalene complex provides convenient access to the
 Cp*Fe(-) synthon (Cp*=C(5)Me(5)).
;
_journal_issue 16
_journal_name_full 'Chemical communications (Cambridge, England)'
_journal_page_first 2832
_journal_page_last 2834
_journal_paper_doi 10.1039/b926986j
_journal_volume 46
_journal_year 2010
_chemical_formula_sum 'C40 H73 Fe K O8 P2'
_chemical_formula_weight 838.87
_chemical_name_systematic
;
?
;
_space_group_IT_number 14
_symmetry_cell_setting monoclinic
_symmetry_space_group_name_Hall '-P 2yn'
_symmetry_space_group_name_H-M 'P 1 21/n 1'
_atom_sites_solution_hydrogens geom
_atom_sites_solution_primary direct
_atom_sites_solution_secondary difmap
_audit_creation_method SHELXL-97
_cell_angle_alpha 90.00
_cell_angle_beta 94.5490(10)
_cell_angle_gamma 90.00
_cell_formula_units_Z 8
_cell_length_a 16.1729(6)
_cell_length_b 17.1904(6)
_cell_length_c 32.8716(11)
_cell_measurement_reflns_used 9944
_cell_measurement_temperature 153(2)
_cell_measurement_theta_max 24.32
_cell_measurement_theta_min 2.19
_cell_volume 9110.1(6)
_computing_cell_refinement 'SAINT (Bruker AXS, 2000)'
_computing_data_collection 'SMART (Bruker AXS, 2000)'
_computing_data_reduction 'SAINT,SADABS (Bruker AXS, 2000)'
_computing_molecular_graphics
;
?
;
_computing_structure_refinement 'SHELXL-97 (Sheldrick, 1997)'
_computing_structure_solution 'SHELXS-97 (Sheldrick, 1990)'
_diffrn_ambient_temperature 153(2)
_diffrn_detector_area_resol_mean 80
_diffrn_measured_fraction_theta_full 0.999
_diffrn_measured_fraction_theta_max 0.999
_diffrn_measurement_device_type 'CCD area detector'
_diffrn_measurement_method '\w and \f scans'
_diffrn_radiation_monochromator graphite
_diffrn_radiation_source 'fine-focus sealed tube'
_diffrn_radiation_type MoK\a
_diffrn_radiation_wavelength 0.71073
_diffrn_reflns_av_R_equivalents 0.0497
_diffrn_reflns_av_sigmaI/netI 0.0386
_diffrn_reflns_limit_h_max 18
_diffrn_reflns_limit_h_min -18
_diffrn_reflns_limit_k_max 19
_diffrn_reflns_limit_k_min -19
_diffrn_reflns_limit_l_max 37
_diffrn_reflns_limit_l_min -38
_diffrn_reflns_number 68573
_diffrn_reflns_theta_full 24.37
_diffrn_reflns_theta_max 24.37
_diffrn_reflns_theta_min 1.24
_exptl_absorpt_coefficient_mu 0.538
_exptl_absorpt_correction_T_max 0.9633
_exptl_absorpt_correction_T_min 0.8553
_exptl_absorpt_correction_type numerical
_exptl_crystal_colour orange
_exptl_crystal_density_diffrn 1.223
_exptl_crystal_density_method 'not measured'
_exptl_crystal_description block
_exptl_crystal_F_000 3616
_exptl_crystal_size_max 0.30
_exptl_crystal_size_mid 0.10
_exptl_crystal_size_min 0.07
_refine_diff_density_max 0.542
_refine_diff_density_min -0.401
_refine_diff_density_rms 0.052
_refine_ls_extinction_method none
_refine_ls_goodness_of_fit_ref 0.907
_refine_ls_hydrogen_treatment noref
_refine_ls_matrix_type full
_refine_ls_number_parameters 959
_refine_ls_number_reflns 14910
_refine_ls_number_restraints 0
_refine_ls_restrained_S_all 0.907
_refine_ls_R_factor_all 0.0631
_refine_ls_R_factor_gt 0.0412
_refine_ls_shift/su_max 0.001
_refine_ls_shift/su_mean 0.000
_refine_ls_structure_factor_coef Fsqd
_refine_ls_weighting_details 'calc w=1/[\s^2^(Fo^2^)+(0.0532P)^2^+10.4592P] where P=(Fo^2^+2Fc^2^)/3'
_refine_ls_weighting_scheme calc
_refine_ls_wR_factor_gt 0.0964
_refine_ls_wR_factor_ref 0.1095
_reflns_number_gt 11202
_reflns_number_total 14910
_reflns_threshold_expression >2sigma(I)
_cod_data_source_file b926986j.txt
_cod_data_source_block 3
_cod_original_sg_symbol_H-M P2(1)/n
_cod_database_code 7105448

loop_
_symmetry_equiv_pos_as_xyz
'x, y, z'
'-x+1/2, y+1/2, -z+1/2'
'-x, -y, -z'
'x-1/2, -y-1/2, z-1/2'

loop_
_atom_site_label
_atom_site_type_symbol
_atom_site_fract_x
_atom_site_fract_y
_atom_site_fract_z
_atom_site_U_iso_or_equiv
_atom_site_adp_type
_atom_site_occupancy
_atom_site_symmetry_multiplicity
_atom_site_calc_flag
_atom_site_refinement_flags
_atom_site_disorder_assembly
_atom_site_disorder_group
C1 C 0.05776(17) 0.20200(16) 0.14215(9) 0.0302(7) Uani 1 1 d . . .
C2 C 0.12042(17) 0.21048(15) 0.17478(9) 0.0291(6) Uani 1 1 d . . .
C3 C 0.19884(16) 0.20248(15) 0.15835(8) 0.0251(6) Uani 1 1 d . . .
C4 C 0.18465(17) 0.18653(15) 0.11559(8) 0.0262(6) Uani 1 1 d . . .
C5 C 0.09725(18) 0.18532(15) 0.10582(9) 0.0292(7) Uani 1 1 d . . .
C6 C -0.03406(19) 0.20492(19) 0.14651(12) 0.0512(9) Uani 1 1 d . . .
H6A H -0.0537 0.1531 0.1537 0.077 Uiso 1 1 calc R . .
H6B H -0.0629 0.2216 0.1206 0.077 Uiso 1 1 calc R . .
H6C H -0.0454 0.2419 0.1680 0.077 Uiso 1 1 calc R . .
C7 C 0.1057(2) 0.21338(19) 0.21914(10) 0.0490(9) Uani 1 1 d . . .
H7A H 0.0520 0.2381 0.2224 0.074 Uiso 1 1 calc R . .
H7B H 0.1499 0.2436 0.2339 0.074 Uiso 1 1 calc R . .
H7C H 0.1055 0.1604 0.2301 0.074 Uiso 1 1 calc R . .
C8 C 0.28175(18) 0.19872(17) 0.18200(10) 0.0385(7) Uani 1 1 d . . .
H8A H 0.3040 0.1459 0.1806 0.058 Uiso 1 1 calc R . .
H8B H 0.2757 0.2125 0.2105 0.058 Uiso 1 1 calc R . .
H8C H 0.3198 0.2354 0.1703 0.058 Uiso 1 1 calc R . .
C9 C 0.25070(18) 0.16453(17) 0.08817(10) 0.0362(7) Uani 1 1 d . . .
H9A H 0.2943 0.2043 0.0898 0.054 Uiso 1 1 calc R . .
H9B H 0.2263 0.1607 0.0600 0.054 Uiso 1 1 calc R . .
H9C H 0.2747 0.1142 0.0968 0.054 Uiso 1 1 calc R . .
C10 C 0.0530(2) 0.15674(18) 0.06674(10) 0.0456(8) Uani 1 1 d . . .
H10A H 0.0493 0.0999 0.0674 0.068 Uiso 1 1 calc R . .
H10B H 0.0838 0.1728 0.0436 0.068 Uiso 1 1 calc R . .
H10C H -0.0030 0.1789 0.0637 0.068 Uiso 1 1 calc R . .
C11 C 0.15190(16) 0.40522(15) 0.15410(8) 0.0245(6) Uani 1 1 d . . .
C12 C 0.12938(16) 0.37938(15) 0.08445(8) 0.0245(6) Uani 1 1 d . . .
C13 C 0.16731(18) 0.43595(16) 0.19710(8) 0.0284(6) Uani 1 1 d . . .
C14 C 0.24064(18) 0.39385(17) 0.21952(9) 0.0325(7) Uani 1 1 d . . .
H14A H 0.2264 0.3390 0.2231 0.049 Uiso 1 1 calc R . .
H14B H 0.2534 0.4180 0.2463 0.049 Uiso 1 1 calc R . .
H14C H 0.2891 0.3976 0.2035 0.049 Uiso 1 1 calc R . .
C15 C 0.08933(19) 0.4263(2) 0.22013(9) 0.0416(8) Uani 1 1 d . . .
H15A H 0.0435 0.4556 0.2061 0.062 Uiso 1 1 calc R . .
H15B H 0.1001 0.4460 0.2480 0.062 Uiso 1 1 calc R . .
H15C H 0.0744 0.3711 0.2210 0.062 Uiso 1 1 calc R . .
C16 C 0.1890(2) 0.52274(17) 0.19555(10) 0.0456(9) Uani 1 1 d . . .
H16A H 0.2404 0.5294 0.1820 0.068 Uiso 1 1 calc R . .
H16B H 0.1965 0.5434 0.2234 0.068 Uiso 1 1 calc R . .
H16C H 0.1439 0.5508 0.1802 0.068 Uiso 1 1 calc R . .
C17 C 0.11507(17) 0.37676(16) 0.03823(8) 0.0268(6) Uani 1 1 d . . .
C18 C 0.02620(18) 0.35123(18) 0.02572(9) 0.0361(7) Uani 1 1 d . . .
H18A H 0.0169 0.2991 0.0365 0.054 Uiso 1 1 calc R . .
H18B H 0.0174 0.3503 -0.0041 0.054 Uiso 1 1 calc R . .
H18C H -0.0127 0.3880 0.0367 0.054 Uiso 1 1 calc R . .
C19 C 0.17807(18) 0.32296(17) 0.02063(9) 0.0338(7) Uani 1 1 d . . .
H19A H 0.2342 0.3391 0.0305 0.051 Uiso 1 1 calc R . .
H19B H 0.1720 0.3258 -0.0092 0.051 Uiso 1 1 calc R . .
H19C H 0.1684 0.2694 0.0293 0.051 Uiso 1 1 calc R . .
C20 C 0.1274(2) 0.45854(17) 0.02089(9) 0.0399(8) Uani 1 1 d . . .
H20A H 0.0865 0.4941 0.0311 0.060 Uiso 1 1 calc R . .
H20B H 0.1203 0.4567 -0.0090 0.060 Uiso 1 1 calc R . .
H20C H 0.1834 0.4770 0.0295 0.060 Uiso 1 1 calc R . .
C21 C 0.1781(2) 1.00097(18) 0.16375(11) 0.0501(9) Uani 1 1 d . . .
H21A H 0.1964 1.0279 0.1394 0.060 Uiso 1 1 calc R . .
H21B H 0.1994 1.0304 0.1883 0.060 Uiso 1 1 calc R . .
C22 C 0.0863(2) 0.99835(18) 0.16155(10) 0.0469(9) Uani 1 1 d . . .
H22A H 0.0681 0.9680 0.1848 0.056 Uiso 1 1 calc R . .
H22B H 0.0640 1.0518 0.1633 0.056 Uiso 1 1 calc R . .
C23 C -0.03266(19) 0.96668(18) 0.11951(11) 0.0426(8) Uani 1 1 d . . .
H23A H -0.0510 1.0209 0.1142 0.051 Uiso 1 1 calc R . .
H23B H -0.0560 0.9488 0.1448 0.051 Uiso 1 1 calc R . .
C24 C -0.06307(19) 0.91616(18) 0.08485(10) 0.0405(8) Uani 1 1 d . . .
H24A H -0.1242 0.9201 0.0801 0.049 Uiso 1 1 calc R . .
H24B H -0.0382 0.9324 0.0596 0.049 Uiso 1 1 calc R . .
C25 C -0.08097(18) 0.78151(18) 0.06955(9) 0.0351(7) Uani 1 1 d . . .
H25A H -0.0646 0.7865 0.0413 0.042 Uiso 1 1 calc R . .
H25B H -0.1418 0.7882 0.0692 0.042 Uiso 1 1 calc R . .
C26 C -0.05629(18) 0.70386(17) 0.08649(9) 0.0339(7) Uani 1 1 d . . .
H26A H -0.0692 0.7006 0.1154 0.041 Uiso 1 1 calc R . .
H26B H -0.0877 0.6625 0.0710 0.041 Uiso 1 1 calc R . .
C27 C 0.0570(2) 0.61920(17) 0.09914(10) 0.0399(8) Uani 1 1 d . . .
H27A H 0.0258 0.5772 0.0841 0.048 Uiso 1 1 calc R . .
H27B H 0.0469 0.6150 0.1284 0.048 Uiso 1 1 calc R . .
C28 C 0.1472(2) 0.61107(18) 0.09406(10) 0.0438(8) Uani 1 1 d . . .
H28A H 0.1655 0.5573 0.1007 0.053 Uiso 1 1 calc R . .
H28B H 0.1582 0.6220 0.0654 0.053 Uiso 1 1 calc R . .
C29 C 0.2783(2) 0.6630(2) 0.11604(11) 0.0541(10) Uani 1 1 d . . .
H29A H 0.2895 0.6824 0.0887 0.065 Uiso 1 1 calc R . .
H29B H 0.2994 0.6090 0.1188 0.065 Uiso 1 1 calc R . .
C30 C 0.3211(2) 0.7136(2) 0.14844(11) 0.0558(10) Uani 1 1 d . . .
H30A H 0.3080 0.6954 0.1758 0.067 Uiso 1 1 calc R . .
H30B H 0.3819 0.7109 0.1470 0.067 Uiso 1 1 calc R . .
C31 C 0.32848(19) 0.8419(2) 0.17344(10) 0.0495(9) Uani 1 1 d . . .
H31A H 0.3898 0.8410 0.1739 0.059 Uiso 1 1 calc R . .
H31B H 0.3126 0.8243 0.2004 0.059 Uiso 1 1 calc R . .
C32 C 0.2975(2) 0.9221(2) 0.16523(10) 0.0478(9) Uani 1 1 d . . .
H32A H 0.3226 0.9580 0.1863 0.057 Uiso 1 1 calc R . .
H32B H 0.3136 0.9397 0.1383 0.057 Uiso 1 1 calc R . .
C33 C -0.0316(2) 0.7911(2) 0.19939(10) 0.0441(8) Uani 1 1 d . . .
H33A H -0.0721 0.7989 0.1755 0.053 Uiso 1 1 calc R . .
H33B H -0.0350 0.8357 0.2182 0.053 Uiso 1 1 calc R . .
C34 C -0.0478(2) 0.7162(2) 0.22058(11) 0.0542(9) Uani 1 1 d . . .
H34A H -0.0705 0.6765 0.2010 0.065 Uiso 1 1 calc R . .
H34B H -0.0870 0.7239 0.2419 0.065 Uiso 1 1 calc R . .
C35 C 0.0376(2) 0.6929(3) 0.23936(13) 0.0718(13) Uani 1 1 d . . .
H35A H 0.0424 0.7027 0.2691 0.086 Uiso 1 1 calc R . .
H35B H 0.0481 0.6370 0.2346 0.086 Uiso 1 1 calc R . .
C36 C 0.0969(2) 0.7421(3) 0.21862(11) 0.0615(11) Uani 1 1 d . . .
H36A H 0.1250 0.7791 0.2382 0.074 Uiso 1 1 calc R . .
H36B H 0.1395 0.7093 0.2070 0.074 Uiso 1 1 calc R . .
C37 C 0.2441(3) 0.8956(4) 0.04366(14) 0.109(2) Uani 1 1 d . . .
H37A H 0.2829 0.8890 0.0220 0.131 Uiso 1 1 calc R . .
H37B H 0.2762 0.8986 0.0705 0.131 Uiso 1 1 calc R . .
C38 C 0.1887(6) 0.9676(4) 0.0358(2) 0.155(4) Uani 1 1 d . . .
H38A H 0.1655 0.9855 0.0611 0.186 Uiso 1 1 calc R . .
H38B H 0.2196 1.0108 0.0241 0.186 Uiso 1 1 calc R . .
C39 C 0.1232(4) 0.9375(4) 0.0061(2) 0.132(3) Uani 1 1 d . . .
H39A H 0.0693 0.9624 0.0102 0.159 Uiso 1 1 calc R . .
H39B H 0.1373 0.9474 -0.0222 0.159 Uiso 1 1 calc R . .
C40 C 0.1197(2) 0.8553(3) 0.01397(12) 0.0689(12) Uani 1 1 d . . .
H40A H 0.0659 0.8419 0.0246 0.083 Uiso 1 1 calc R . .
H40B H 0.1245 0.8260 -0.0117 0.083 Uiso 1 1 calc R . .
Fe1 Fe 0.13594(2) 0.29345(2) 0.129356(11) 0.02100(10) Uani 1 1 d . . .
K1 K 0.12578(4) 0.81270(3) 0.119072(18) 0.02683(14) Uani 1 1 d . . .
O1 O 0.21073(13) 0.92347(12) 0.16561(6) 0.0382(5) Uani 1 1 d . . .
O2 O 0.05557(13) 0.96358(11) 0.12446(6) 0.0363(5) Uani 1 1 d . . .
O3 O -0.03963(12) 0.83886(11) 0.09517(6) 0.0332(5) Uani 1 1 d . . .
O4 O 0.02952(12) 0.69317(11) 0.08361(6) 0.0310(5) Uani 1 1 d . . .
O5 O 0.19145(13) 0.66447(12) 0.12056(6) 0.0382(5) Uani 1 1 d . . .
O6 O 0.29369(12) 0.79088(14) 0.14233(6) 0.0427(5) Uani 1 1 d . . .
O7 O 0.04969(14) 0.78303(16) 0.18695(7) 0.0602(7) Uani 1 1 d . . .
O8 O 0.18519(14) 0.83498(15) 0.04271(7) 0.0540(6) Uani 1 1 d . . .
P1 P 0.22479(4) 0.39065(4) 0.11599(2) 0.02406(16) Uani 1 1 d . . .
P2 P 0.05747(4) 0.40304(4) 0.12145(2) 0.02515(17) Uani 1 1 d . . .
C101 C 0.62586(17) 1.03001(15) 0.18456(8) 0.0278(6) Uani 1 1 d . . .
C102 C 0.70272(16) 1.03769(15) 0.16696(8) 0.0264(6) Uani 1 1 d . . .
C103 C 0.68620(17) 1.05660(15) 0.12495(8) 0.0270(6) Uani 1 1 d . . .
C104 C 0.59825(17) 1.06130(15) 0.11662(8) 0.0275(6) Uani 1 1 d . . .
C105 C 0.56153(16) 1.04258(15) 0.15310(9) 0.0285(6) Uani 1 1 d . . .
C106 C 0.6144(2) 1.02328(19) 0.22930(9) 0.0453(8) Uani 1 1 d . . .
H10D H 0.6592 0.9917 0.2425 0.068 Uiso 1 1 calc R . .
H10E H 0.5609 0.9985 0.2330 0.068 Uiso 1 1 calc R . .
H10F H 0.6155 1.0753 0.2416 0.068 Uiso 1 1 calc R . .
C107 C 0.78752(18) 1.03837(19) 0.18944(10) 0.0426(8) Uani 1 1 d . . .
H10G H 0.8258 1.0076 0.1743 0.064 Uiso 1 1 calc R . .
H10H H 0.7843 1.0159 0.2167 0.064 Uiso 1 1 calc R . .
H10I H 0.8077 1.0920 0.1920 0.064 Uiso 1 1 calc R . .
C108 C 0.75051(19) 1.07870(17) 0.09650(10) 0.0384(8) Uani 1 1 d . . .
H10J H 0.7783 1.1267 0.1062 0.058 Uiso 1 1 calc R . .
H10K H 0.7238 1.0870 0.0690 0.058 Uiso 1 1 calc R . .
H10L H 0.7915 1.0368 0.0957 0.058 Uiso 1 1 calc R . .
C109 C 0.5533(2) 1.09391(18) 0.07859(10) 0.0439(8) Uani 1 1 d . . .
H10M H 0.4961 1.0747 0.0762 0.066 Uiso 1 1 calc R . .
H10N H 0.5815 1.0775 0.0547 0.066 Uiso 1 1 calc R . .
H10O H 0.5530 1.1508 0.0801 0.066 Uiso 1 1 calc R . .
C110 C 0.47017(18) 1.04264(19) 0.15863(11) 0.0465(8) Uani 1 1 d . . .
H11A H 0.4528 1.0952 0.1658 0.070 Uiso 1 1 calc R . .
H11B H 0.4587 1.0065 0.1806 0.070 Uiso 1 1 calc R . .
H11C H 0.4394 1.0263 0.1332 0.070 Uiso 1 1 calc R . .
C111 C 0.65182(17) 0.83649(15) 0.15873(8) 0.0274(6) Uani 1 1 d . . .
C112 C 0.62193(19) 0.86811(16) 0.09026(9) 0.0331(7) Uani 1 1 d . . .
C113 C 0.67070(18) 0.80123(16) 0.20064(9) 0.0321(7) Uani 1 1 d . . .
C114 C 0.74625(18) 0.83964(18) 0.22292(9) 0.0385(7) Uani 1 1 d . . .
H11D H 0.7929 0.8378 0.2057 0.058 Uiso 1 1 calc R . .
H11E H 0.7611 0.8119 0.2485 0.058 Uiso 1 1 calc R . .
H11F H 0.7333 0.8939 0.2289 0.058 Uiso 1 1 calc R . .
C115 C 0.6902(3) 0.71402(18) 0.19558(11) 0.0568(10) Uani 1 1 d . . .
H11G H 0.6430 0.6884 0.1806 0.085 Uiso 1 1 calc R . .
H11H H 0.7004 0.6900 0.2225 0.085 Uiso 1 1 calc R . .
H11I H 0.7396 0.7083 0.1804 0.085 Uiso 1 1 calc R . .
C116 C 0.5951(2) 0.8079(2) 0.22558(9) 0.0455(8) Uani 1 1 d . . .
H11J H 0.5810 0.8629 0.2289 0.068 Uiso 1 1 calc R . .
H11K H 0.6078 0.7844 0.2525 0.068 Uiso 1 1 calc R . .
H11L H 0.5479 0.7808 0.2114 0.068 Uiso 1 1 calc R . .
C117 C 0.6006(2) 0.87597(18) 0.04462(9) 0.0460(9) Uani 1 1 d . . .
C118 C 0.6101(3) 0.7964(2) 0.02371(11) 0.0782(15) Uani 1 1 d . . .
H11M H 0.6667 0.7771 0.0298 0.117 Uiso 1 1 calc R . .
H11N H 0.5990 0.8023 -0.0059 0.117 Uiso 1 1 calc R . .
H11O H 0.5706 0.7594 0.0339 0.117 Uiso 1 1 calc R . .
C119 C 0.5113(3) 0.9029(2) 0.03675(11) 0.0654(12) Uani 1 1 d . . .
H11P H 0.4743 0.8651 0.0483 0.098 Uiso 1 1 calc R . .
H11Q H 0.4973 0.9074 0.0073 0.098 Uiso 1 1 calc R . .
H11R H 0.5047 0.9537 0.0496 0.098 Uiso 1 1 calc R . .
C120 C 0.6597(3) 0.9321(2) 0.02588(10) 0.0558(10) Uani 1 1 d . . .
H12A H 0.6544 0.9838 0.0380 0.084 Uiso 1 1 calc R . .
H12B H 0.6459 0.9351 -0.0036 0.084 Uiso 1 1 calc R . .
H12C H 0.7168 0.9136 0.0313 0.084 Uiso 1 1 calc R . .
C121 C 0.5507(2) 0.62200(19) 0.08891(13) 0.0604(11) Uani 1 1 d . . .
H12D H 0.5350 0.6203 0.1174 0.072 Uiso 1 1 calc R . .
H12E H 0.5196 0.6648 0.0745 0.072 Uiso 1 1 calc R . .
C122 C 0.6415(2) 0.6355(2) 0.08842(12) 0.0588(10) Uani 1 1 d . . .
H12F H 0.6581 0.6316 0.0601 0.071 Uiso 1 1 calc R . .
H12G H 0.6556 0.6883 0.0988 0.071 Uiso 1 1 calc R . .
C123 C 0.7714(2) 0.5841(2) 0.11243(12) 0.0575(10) Uani 1 1 d . . .
H12H H 0.7894 0.6386 0.1174 0.069 Uiso 1 1 calc R . .
H12I H 0.7876 0.5682 0.0852 0.069 Uiso 1 1 calc R . .
C124 C 0.8121(2) 0.5326(2) 0.14437(12) 0.0563(10) Uani 1 1 d . . .
H12J H 0.8731 0.5368 0.1442 0.068 Uiso 1 1 calc R . .
H12K H 0.7963 0.5489 0.1716 0.068 Uiso 1 1 calc R . .
C125 C 0.8231(2) 0.4026(2) 0.16681(10) 0.0508(9) Uani 1 1 d . . .
H12L H 0.8102 0.4202 0.1943 0.061 Uiso 1 1 calc R . .
H12M H 0.8841 0.4022 0.1659 0.061 Uiso 1 1 calc R . .
C126 C 0.78949(19) 0.3229(2) 0.15895(10) 0.0453(9) Uani 1 1 d . . .
H12N H 0.8010 0.3059 0.1312 0.054 Uiso 1 1 calc R . .
H12O H 0.8165 0.2859 0.1789 0.054 Uiso 1 1 calc R . .
C127 C 0.6686(2) 0.24734(18) 0.16177(11) 0.0475(9) Uani 1 1 d . . .
H12P H 0.6896 0.2184 0.1865 0.057 Uiso 1 1 calc R . .
H12Q H 0.6852 0.2188 0.1376 0.057 Uiso 1 1 calc R . .
C128 C 0.5768(2) 0.25335(18) 0.16017(11) 0.0459(8) Uani 1 1 d . . .
H12R H 0.5522 0.2012 0.1633 0.055 Uiso 1 1 calc R . .
H12S H 0.5603 0.2868 0.1827 0.055 Uiso 1 1 calc R . .
C129 C 0.45973(19) 0.28528(19) 0.11585(12) 0.0491(9) Uani 1 1 d . . .
H12T H 0.4355 0.3106 0.1392 0.059 Uiso 1 1 calc R . .
H12U H 0.4394 0.2310 0.1139 0.059 Uiso 1 1 calc R . .
C130 C 0.43392(19) 0.32761(19) 0.07763(11) 0.0483(9) Uani 1 1 d . . .
H13A H 0.4619 0.3053 0.0546 0.058 Uiso 1 1 calc R . .
H13B H 0.3732 0.3230 0.0714 0.058 Uiso 1 1 calc R . .
C131 C 0.4280(2) 0.4552(2) 0.05036(12) 0.0610(11) Uani 1 1 d . . .
H13C H 0.3680 0.4470 0.0434 0.073 Uiso 1 1 calc R . .
H13D H 0.4579 0.4431 0.0260 0.073 Uiso 1 1 calc R . .
C132 C 0.4441(2) 0.5374(2) 0.06344(14) 0.0703(12) Uani 1 1 d . . .
H13E H 0.4193 0.5735 0.0424 0.084 Uiso 1 1 calc R . .
H13F H 0.4185 0.5476 0.0893 0.084 Uiso 1 1 calc R . .
C133 C 0.4562(2) 0.4709(3) 0.18646(13) 0.0869(17) Uani 1 1 d . . .
H13G H 0.4397 0.4185 0.1953 0.104 Uiso 1 1 calc R . .
H13H H 0.4203 0.4850 0.1618 0.104 Uiso 1 1 calc R . .
C134 C 0.4450(2) 0.5243(3) 0.21722(15) 0.0948(18) Uani 1 1 d . . .
H13I H 0.4091 0.5022 0.2374 0.114 Uiso 1 1 calc R . .
H13J H 0.4187 0.5724 0.2057 0.114 Uiso 1 1 calc R . .
C135 C 0.5300(2) 0.5417(3) 0.23705(13) 0.0786(14) Uani 1 1 d . . .
H13K H 0.5415 0.5983 0.2367 0.094 Uiso 1 1 calc R . .
H13L H 0.5355 0.5231 0.2656 0.094 Uiso 1 1 calc R . .
C136 C 0.5874(2) 0.4986(2) 0.21163(11) 0.0560(10) Uani 1 1 d . . .
H13M H 0.6311 0.5337 0.2028 0.067 Uiso 1 1 calc R . .
H13N H 0.6144 0.4552 0.2274 0.067 Uiso 1 1 calc R . .
C137 C 0.6510(3) 0.2990(3) 0.02729(16) 0.0889(16) Uani 1 1 d . . .
H13O H 0.6276 0.2869 -0.0007 0.107 Uiso 1 1 calc R . .
H13P H 0.6192 0.2703 0.0470 0.107 Uiso 1 1 calc R . .
C138 C 0.7387(6) 0.2786(4) 0.0325(2) 0.164(3) Uani 1 1 d . . .
H13Q H 0.7539 0.2454 0.0096 0.197 Uiso 1 1 calc R . .
H13R H 0.7510 0.2499 0.0583 0.197 Uiso 1 1 calc R . .
C139 C 0.7858(3) 0.3534(5) 0.03309(17) 0.133(3) Uani 1 1 d . . .
H13S H 0.8130 0.3641 0.0606 0.160 Uiso 1 1 calc R . .
H13T H 0.8284 0.3527 0.0130 0.160 Uiso 1 1 calc R . .
C140 C 0.7228(3) 0.4094(3) 0.02216(14) 0.0814(14) Uani 1 1 d . . .
H14D H 0.7358 0.4595 0.0360 0.098 Uiso 1 1 calc R . .
H14E H 0.7181 0.4181 -0.0077 0.098 Uiso 1 1 calc R . .
Fe2 Fe 0.63541(2) 0.95015(2) 0.137189(11) 0.02263(10) Uani 1 1 d . . .
K2 K 0.61818(4) 0.43126(3) 0.111745(19) 0.02921(15) Uani 1 1 d . . .
O101 O 0.53086(14) 0.54957(13) 0.06903(7) 0.0501(6) Uani 1 1 d . . .
O102 O 0.68422(14) 0.57873(12) 0.11346(7) 0.0478(6) Uani 1 1 d . . .
O103 O 0.78701(12) 0.45469(13) 0.13666(6) 0.0422(5) Uani 1 1 d . . .
O104 O 0.70284(12) 0.32385(11) 0.16252(6) 0.0378(5) Uani 1 1 d . . .
O105 O 0.54793(12) 0.28579(12) 0.12211(6) 0.0376(5) Uani 1 1 d . . .
O106 O 0.45647(12) 0.40673(12) 0.08334(6) 0.0394(5) Uani 1 1 d . . .
O107 O 0.53830(14) 0.46950(18) 0.17720(7) 0.0655(8) Uani 1 1 d . . .
O108 O 0.64897(17) 0.37869(15) 0.03468(9) 0.0687(8) Uani 1 1 d . . .
P3 P 0.71983(5) 0.85338(4) 0.11895(2) 0.03164(18) Uani 1 1 d . . .
P4 P 0.55435(5) 0.84200(4) 0.12883(2) 0.03038(18) Uani 1 1 d . . .

loop_
_atom_site_aniso_label
_atom_site_aniso_U_11
_atom_site_aniso_U_22
_atom_site_aniso_U_33
_atom_site_aniso_U_23
_atom_site_aniso_U_13
_atom_site_aniso_U_12
C1 0.0221(15) 0.0178(14) 0.0512(19) -0.0010(13) 0.0071(13) -0.0015(12)
C2 0.0310(16) 0.0166(14) 0.0408(17) 0.0022(12) 0.0104(13) -0.0035(12)
C3 0.0250(15) 0.0160(13) 0.0342(16) 0.0024(12) 0.0015(12) -0.0020(11)
C4 0.0268(15) 0.0174(14) 0.0350(16) 0.0002(12) 0.0059(12) 0.0029(12)
C5 0.0321(16) 0.0160(14) 0.0388(17) -0.0002(12) -0.0018(13) -0.0023(12)
C6 0.0280(18) 0.0304(18) 0.097(3) -0.0015(18) 0.0171(18) -0.0031(14)
C7 0.071(2) 0.0326(18) 0.047(2) 0.0026(15) 0.0238(18) -0.0101(17)
C8 0.0344(17) 0.0278(16) 0.052(2) 0.0025(15) -0.0061(15) 0.0012(14)
C9 0.0368(17) 0.0232(15) 0.0505(19) -0.0033(14) 0.0154(14) 0.0002(13)
C10 0.055(2) 0.0255(17) 0.054(2) -0.0037(15) -0.0116(17) -0.0099(15)
C11 0.0275(15) 0.0172(14) 0.0289(15) 0.0007(11) 0.0029(12) 0.0009(12)
C12 0.0266(15) 0.0187(14) 0.0284(15) -0.0026(11) 0.0038(12) -0.0004(12)
C13 0.0344(16) 0.0228(15) 0.0280(15) -0.0035(12) 0.0023(12) 0.0018(12)
C14 0.0369(17) 0.0305(16) 0.0298(16) -0.0011(13) 0.0002(13) -0.0005(13)
C15 0.0409(19) 0.054(2) 0.0310(17) -0.0067(15) 0.0072(14) 0.0129(16)
C16 0.071(2) 0.0277(17) 0.0360(18) -0.0092(14) -0.0082(16) 0.0032(16)
C17 0.0299(16) 0.0250(15) 0.0256(15) -0.0011(12) 0.0017(12) -0.0001(12)
C18 0.0361(17) 0.0395(18) 0.0320(17) -0.0018(14) -0.0015(13) 0.0022(14)
C19 0.0356(17) 0.0370(17) 0.0285(16) -0.0059(13) 0.0014(13) 0.0001(14)
C20 0.059(2) 0.0339(17) 0.0267(16) 0.0054(14) 0.0022(14) -0.0041(16)
C21 0.078(3) 0.0214(17) 0.049(2) -0.0003(15) -0.0056(18) -0.0161(17)
C22 0.069(2) 0.0243(17) 0.048(2) -0.0055(15) 0.0037(17) 0.0027(17)
C23 0.0396(19) 0.0270(17) 0.063(2) 0.0028(15) 0.0160(16) 0.0109(14)
C24 0.0323(17) 0.0348(18) 0.055(2) 0.0110(16) 0.0051(15) 0.0090(14)
C25 0.0234(15) 0.0467(19) 0.0343(17) -0.0065(14) -0.0021(13) -0.0017(14)
C26 0.0314(17) 0.0380(17) 0.0322(16) -0.0030(14) 0.0015(13) -0.0121(14)
C27 0.059(2) 0.0185(15) 0.0412(19) 0.0027(13) -0.0008(16) -0.0040(15)
C28 0.058(2) 0.0255(17) 0.048(2) -0.0033(15) 0.0049(16) 0.0087(16)
C29 0.043(2) 0.056(2) 0.065(2) -0.0025(19) 0.0133(18) 0.0225(18)
C30 0.0296(18) 0.079(3) 0.059(2) -0.003(2) 0.0000(16) 0.0157(19)
C31 0.0258(17) 0.088(3) 0.0340(18) -0.0083(18) -0.0040(14) -0.0098(18)
C32 0.045(2) 0.062(2) 0.0361(19) -0.0006(17) 0.0007(15) -0.0249(18)
C33 0.0405(19) 0.048(2) 0.0444(19) 0.0041(16) 0.0090(15) 0.0049(16)
C34 0.053(2) 0.056(2) 0.054(2) 0.0139(18) 0.0126(18) -0.0042(19)
C35 0.061(3) 0.085(3) 0.071(3) 0.035(2) 0.019(2) 0.020(2)
C36 0.045(2) 0.088(3) 0.051(2) 0.023(2) -0.0005(18) 0.001(2)
C37 0.098(4) 0.184(7) 0.046(3) -0.004(3) 0.014(3) -0.090(4)
C38 0.268(11) 0.072(4) 0.144(6) -0.042(4) 0.132(7) -0.084(6)
C39 0.160(7) 0.104(5) 0.148(6) 0.058(4) 0.107(5) 0.060(5)
C40 0.056(3) 0.093(3) 0.057(2) -0.006(2) -0.003(2) 0.019(2)
Fe1 0.0199(2) 0.01572(19) 0.0276(2) -0.00052(16) 0.00305(16) -0.00014(16)
K1 0.0248(3) 0.0223(3) 0.0334(3) -0.0009(3) 0.0023(3) -0.0020(3)
O1 0.0397(13) 0.0330(12) 0.0412(12) 0.0032(10) -0.0008(10) -0.0150(10)
O2 0.0459(13) 0.0243(11) 0.0391(12) -0.0025(9) 0.0067(10) 0.0001(10)
O3 0.0303(11) 0.0280(11) 0.0406(12) 0.0006(9) -0.0020(9) 0.0068(9)
O4 0.0325(11) 0.0223(10) 0.0382(11) 0.0015(9) 0.0028(9) -0.0037(8)
O5 0.0399(12) 0.0300(11) 0.0448(13) -0.0027(10) 0.0043(10) 0.0122(10)
O6 0.0270(11) 0.0606(15) 0.0400(13) 0.0001(11) -0.0014(9) 0.0014(11)
O7 0.0395(14) 0.091(2) 0.0514(15) 0.0333(14) 0.0112(11) 0.0038(13)
O8 0.0477(14) 0.0731(17) 0.0408(13) 0.0076(12) 0.0015(11) -0.0151(13)
P1 0.0245(4) 0.0204(4) 0.0274(4) -0.0013(3) 0.0030(3) -0.0029(3)
P2 0.0246(4) 0.0218(4) 0.0291(4) -0.0006(3) 0.0028(3) 0.0042(3)
C101 0.0343(16) 0.0188(14) 0.0307(16) -0.0016(12) 0.0057(13) 0.0024(12)
C102 0.0270(15) 0.0190(14) 0.0328(16) -0.0056(12) 0.0000(12) 0.0008(12)
C103 0.0291(16) 0.0181(14) 0.0349(16) -0.0024(12) 0.0099(12) -0.0018(12)
C104 0.0317(16) 0.0178(14) 0.0324(16) -0.0010(12) -0.0021(12) 0.0002(12)
C105 0.0235(15) 0.0185(14) 0.0435(18) -0.0007(13) 0.0034(13) -0.0016(12)
C106 0.065(2) 0.0364(18) 0.0362(18) -0.0016(15) 0.0138(16) 0.0109(17)
C107 0.0351(18) 0.0356(18) 0.056(2) -0.0046(16) -0.0053(15) -0.0012(15)
C108 0.0391(18) 0.0284(16) 0.050(2) -0.0035(14) 0.0176(15) -0.0041(14)
C109 0.059(2) 0.0313(18) 0.0400(19) 0.0020(15) -0.0084(16) 0.0046(16)
C110 0.0314(18) 0.0365(19) 0.073(2) -0.0021(17) 0.0118(16) -0.0022(15)
C111 0.0343(16) 0.0194(14) 0.0290(15) 0.0001(12) 0.0056(12) 0.0001(12)
C112 0.0487(19) 0.0213(15) 0.0294(16) 0.0000(12) 0.0042(14) -0.0053(14)
C113 0.0391(17) 0.0255(15) 0.0319(16) 0.0051(13) 0.0030(13) 0.0007(13)
C114 0.0404(18) 0.0402(18) 0.0344(17) 0.0048(14) -0.0009(14) 0.0051(15)
C115 0.093(3) 0.0261(18) 0.050(2) 0.0100(16) -0.004(2) 0.0092(19)
C116 0.049(2) 0.054(2) 0.0343(18) 0.0112(16) 0.0077(15) -0.0092(17)
C117 0.081(3) 0.0312(18) 0.0250(17) -0.0019(14) -0.0005(16) -0.0134(17)
C118 0.164(5) 0.037(2) 0.034(2) -0.0110(17) 0.007(2) -0.021(3)
C119 0.087(3) 0.061(3) 0.042(2) 0.0126(19) -0.029(2) -0.024(2)
C120 0.102(3) 0.040(2) 0.0270(18) 0.0039(15) 0.0119(18) -0.010(2)
C121 0.076(3) 0.0242(18) 0.082(3) 0.0056(18) 0.015(2) 0.0075(18)
C122 0.077(3) 0.0268(18) 0.074(3) 0.0018(18) 0.016(2) -0.0084(19)
C123 0.055(2) 0.047(2) 0.073(3) -0.014(2) 0.024(2) -0.0289(19)
C124 0.039(2) 0.067(3) 0.063(2) -0.018(2) 0.0079(18) -0.0270(19)
C125 0.0267(17) 0.083(3) 0.042(2) -0.0037(19) -0.0013(15) 0.0024(18)
C126 0.0372(19) 0.058(2) 0.0398(19) -0.0059(16) -0.0012(15) 0.0188(17)
C127 0.064(2) 0.0253(17) 0.052(2) 0.0017(15) -0.0017(17) 0.0091(16)
C128 0.059(2) 0.0250(17) 0.055(2) 0.0031(15) 0.0145(17) -0.0087(16)
C129 0.0356(19) 0.0299(18) 0.084(3) -0.0082(18) 0.0176(18) -0.0140(15)
C130 0.0273(17) 0.045(2) 0.072(2) -0.0250(19) -0.0006(16) -0.0101(15)
C131 0.044(2) 0.072(3) 0.064(3) 0.011(2) -0.0173(18) -0.005(2)
C132 0.047(2) 0.057(3) 0.103(3) 0.022(2) -0.014(2) 0.011(2)
C133 0.038(2) 0.149(5) 0.075(3) -0.059(3) 0.015(2) -0.014(3)
C134 0.046(2) 0.141(5) 0.096(4) -0.070(3) -0.004(2) 0.010(3)
C135 0.051(2) 0.113(4) 0.073(3) -0.048(3) 0.011(2) -0.016(2)
C136 0.040(2) 0.073(3) 0.054(2) -0.013(2) -0.0007(17) -0.0055(19)
C137 0.116(4) 0.047(3) 0.109(4) -0.017(3) 0.045(3) -0.018(3)
C138 0.221(9) 0.100(5) 0.177(7) 0.028(5) 0.053(7) 0.095(6)
C139 0.055(3) 0.260(9) 0.086(4) 0.076(5) 0.013(3) 0.029(5)
C140 0.081(3) 0.091(4) 0.075(3) -0.011(3) 0.027(3) -0.039(3)
Fe2 0.0254(2) 0.0180(2) 0.0247(2) 0.00000(16) 0.00310(16) -0.00123(16)
K2 0.0251(3) 0.0235(3) 0.0396(4) -0.0018(3) 0.0054(3) -0.0038(3)
O101 0.0476(14) 0.0386(13) 0.0635(16) 0.0082(12) 0.0011(12) 0.0017(11)
O102 0.0492(14) 0.0291(12) 0.0665(16) 0.0015(11) 0.0138(12) -0.0129(11)
O103 0.0293(11) 0.0511(14) 0.0461(13) -0.0110(11) 0.0031(10) -0.0082(10)
O104 0.0360(12) 0.0292(11) 0.0479(13) -0.0036(10) 0.0018(10) 0.0094(9)
O105 0.0329(12) 0.0294(11) 0.0515(14) -0.0023(10) 0.0100(10) -0.0081(9)
O106 0.0313(12) 0.0384(12) 0.0480(13) -0.0038(10) 0.0001(10) -0.0078(10)
O107 0.0386(14) 0.104(2) 0.0551(16) -0.0337(15) 0.0120(12) -0.0046(14)
O108 0.0746(19) 0.0540(17) 0.083(2) -0.0097(15) 0.0420(16) -0.0062(14)
P3 0.0386(5) 0.0231(4) 0.0349(4) -0.0013(3) 0.0138(3) 0.0017(3)
P4 0.0333(4) 0.0239(4) 0.0336(4) 0.0014(3) 0.0006(3) -0.0068(3)

loop_
_atom_type_symbol
_atom_type_description
_atom_type_scat_dispersion_real
_atom_type_scat_dispersion_imag
_atom_type_scat_source
C C 0.0033 0.0016 'International Tables Vol C Tables 4.2.6.8 and 6.1.1.4'
H H 0.0000 0.0000 'International Tables Vol C Tables 4.2.6.8 and 6.1.1.4'
O O 0.0106 0.0060 'International Tables Vol C Tables 4.2.6.8 and 6.1.1.4'
P P 0.1023 0.0942 'International Tables Vol C Tables 4.2.6.8 and 6.1.1.4'
Fe Fe 0.3463 0.8444 'International Tables Vol C Tables 4.2.6.8 and 6.1.1.4'
K K 0.2009 0.2494 'International Tables Vol C Tables 4.2.6.8 and 6.1.1.4'

loop_
_geom_angle_atom_site_label_1
_geom_angle_atom_site_label_2
_geom_angle_atom_site_label_3
_geom_angle
_geom_angle_site_symmetry_1
_geom_angle_site_symmetry_3
_geom_angle_publ_flag
C5 C1 C2 108.2(2) . . ?
C5 C1 C6 126.7(3) . . ?
C2 C1 C6 125.0(3) . . ?
C5 C1 Fe1 70.33(15) . . ?
C2 C1 Fe1 70.57(15) . . ?
C6 C1 Fe1 127.9(2) . . ?
C3 C2 C1 107.8(2) . . ?
C3 C2 C7 126.0(3) . . ?
C1 C2 C7 125.4(3) . . ?
C3 C2 Fe1 68.57(15) . . ?
C1 C2 Fe1 69.57(16) . . ?
C7 C2 Fe1 135.2(2) . . ?
C2 C3 C4 108.2(2) . . ?
C2 C3 C8 126.5(3) . . ?
C4 C3 C8 124.6(3) . . ?
C2 C3 Fe1 71.33(15) . . ?
C4 C3 Fe1 69.89(15) . . ?
C8 C3 Fe1 131.51(19) . . ?
C5 C4 C3 107.6(2) . . ?
C5 C4 C9 127.0(3) . . ?
C3 C4 C9 124.9(2) . . ?
C5 C4 Fe1 70.93(15) . . ?
C3 C4 Fe1 69.44(15) . . ?
C9 C4 Fe1 131.2(2) . . ?
C4 C5 C1 108.1(2) . . ?
C4 C5 C10 126.5(3) . . ?
C1 C5 C10 124.5(3) . . ?
C4 C5 Fe1 68.96(15) . . ?
C1 C5 Fe1 69.65(15) . . ?
C10 C5 Fe1 135.7(2) . . ?
C13 C11 P2 129.5(2) . . ?
C13 C11 P1 129.0(2) . . ?
P2 C11 P1 98.83(13) . . ?
C13 C11 Fe1 133.64(19) . . ?
P2 C11 Fe1 71.09(9) . . ?
P1 C11 Fe1 70.74(9) . . ?
C17 C12 P2 129.0(2) . . ?
C17 C12 P1 129.4(2) . . ?
P2 C12 P1 99.04(13) . . ?
C17 C12 Fe1 133.01(18) . . ?
P2 C12 Fe1 71.34(10) . . ?
P1 C12 Fe1 71.04(9) . . ?
C11 C13 C14 110.5(2) . . ?
C11 C13 C15 110.1(2) . . ?
C14 C13 C15 110.4(2) . . ?
C11 C13 C16 109.3(2) . . ?
C14 C13 C16 107.8(2) . . ?
C15 C13 C16 108.8(3) . . ?
C12 C17 C18 110.1(2) . . ?
C12 C17 C19 110.1(2) . . ?
C18 C17 C19 111.5(2) . . ?
C12 C17 C20 109.3(2) . . ?
C18 C17 C20 108.1(2) . . ?
C19 C17 C20 107.7(2) . . ?
O1 C21 C22 109.7(3) . . ?
O2 C22 C21 109.7(3) . . ?
O2 C23 C24 109.5(2) . . ?
O3 C24 C23 107.4(2) . . ?
O3 C25 C26 107.4(2) . . ?
O4 C26 C25 109.1(2) . . ?
O4 C27 C28 108.9(2) . . ?
O5 C28 C27 108.8(3) . . ?
O5 C29 C30 108.6(3) . . ?
O6 C30 C29 108.9(3) . . ?
O6 C31 C32 109.4(3) . . ?
O1 C32 C31 109.7(3) . . ?
O7 C33 C34 104.6(3) . . ?
C33 C34 C35 103.2(3) . . ?
C36 C35 C34 105.2(3) . . ?
O7 C36 C35 106.7(3) . . ?
O8 C37 C38 101.9(4) . . ?
C39 C38 C37 101.9(4) . . ?
C40 C39 C38 105.2(5) . . ?
O8 C40 C39 109.0(5) . . ?
O8 C40 K1 47.87(17) . . ?
C39 C40 K1 112.4(4) . . ?
C3 Fe1 C4 40.67(11) . . ?
C3 Fe1 C1 67.56(11) . . ?
C4 Fe1 C1 67.68(11) . . ?
C3 Fe1 C12 149.51(11) . . ?
C4 Fe1 C12 118.33(11) . . ?
C1 Fe1 C12 132.89(11) . . ?
C3 Fe1 C11 118.43(10) . . ?
C4 Fe1 C11 149.84(11) . . ?
C1 Fe1 C11 132.27(11) . . ?
C12 Fe1 C11 67.85(10) . . ?
C3 Fe1 C2 40.11(10) . . ?
C4 Fe1 C2 67.62(11) . . ?
C1 Fe1 C2 39.86(11) . . ?
C12 Fe1 C2 170.05(11) . . ?
C11 Fe1 C2 111.46(11) . . ?
C3 Fe1 C5 67.55(11) . . ?
C4 Fe1 C5 40.11(11) . . ?
C1 Fe1 C5 40.02(11) . . ?
C12 Fe1 C5 111.78(11) . . ?
C11 Fe1 C5 169.63(11) . . ?
C2 Fe1 C5 66.98(11) . . ?
C3 Fe1 P1 110.60(8) . . ?
C4 Fe1 P1 110.77(8) . . ?
C1 Fe1 P1 178.13(8) . . ?
C12 Fe1 P1 48.61(7) . . ?
C11 Fe1 P1 48.65(7) . . ?
C2 Fe1 P1 138.85(8) . . ?
C5 Fe1 P1 139.35(9) . . ?
C3 Fe1 P2 158.91(8) . . ?
C4 Fe1 P2 158.69(8) . . ?
C1 Fe1 P2 107.84(8) . . ?
C12 Fe1 P2 48.38(7) . . ?
C11 Fe1 P2 48.33(7) . . ?
C2 Fe1 P2 123.23(8) . . ?
C5 Fe1 P2 123.11(8) . . ?
P1 Fe1 P2 73.99(3) . . ?
O7 K1 O1 84.86(8) . . ?
O7 K1 O5 90.64(7) . . ?
O1 K1 O5 117.14(7) . . ?
O7 K1 O3 76.70(7) . . ?
O1 K1 O3 118.44(6) . . ?
O5 K1 O3 121.18(6) . . ?
O7 K1 O4 85.96(7) . . ?
O1 K1 O4 170.75(6) . . ?
O5 K1 O4 61.74(6) . . ?
O3 K1 O4 60.24(6) . . ?
O7 K1 O6 104.33(7) . . ?
O1 K1 O6 60.42(7) . . ?
O5 K1 O6 60.38(7) . . ?
O3 K1 O6 178.24(7) . . ?
O4 K1 O6 121.13(7) . . ?
O7 K1 O2 84.83(7) . . ?
O1 K1 O2 61.09(6) . . ?
O5 K1 O2 175.24(6) . . ?
O3 K1 O2 59.13(6) . . ?
O4 K1 O2 119.19(6) . . ?
O6 K1 O2 119.40(7) . . ?
O7 K1 C40 151.18(8) . . ?
O1 K1 C40 112.11(9) . . ?
O5 K1 C40 100.94(8) . . ?
O3 K1 C40 74.72(8) . . ?
O4 K1 C40 76.77(9) . . ?
O6 K1 C40 104.34(8) . . ?
O2 K1 C40 83.76(8) . . ?
C32 O1 C21 112.3(2) . . ?
C32 O1 K1 116.11(19) . . ?
C21 O1 K1 117.10(17) . . ?
C22 O2 C23 111.3(2) . . ?
C22 O2 K1 108.96(17) . . ?
C23 O2 K1 115.37(16) . . ?
C24 O3 C25 113.8(2) . . ?
C24 O3 K1 117.10(17) . . ?
C25 O3 K1 116.91(15) . . ?
C26 O4 C27 111.8(2) . . ?
C26 O4 K1 113.40(16) . . ?
C27 O4 K1 111.14(16) . . ?
C28 O5 C29 112.2(2) . . ?
C28 O5 K1 114.31(16) . . ?
C29 O5 K1 113.34(19) . . ?
C30 O6 C31 112.0(3) . . ?
C30 O6 K1 117.02(19) . . ?
C31 O6 K1 115.72(18) . . ?
C33 O7 C36 107.1(2) . . ?
C33 O7 K1 136.10(19) . . ?
C36 O7 K1 116.5(2) . . ?
C40 O8 C37 107.7(4) . . ?
C12 P1 C11 80.65(12) . . ?
C12 P1 Fe1 60.35(9) . . ?
C11 P1 Fe1 60.61(8) . . ?
C11 P2 C12 81.01(12) . . ?
C11 P2 Fe1 60.58(8) . . ?
C12 P2 Fe1 60.28(9) . . ?
C102 C101 C105 107.6(2) . . ?
C102 C101 C106 126.0(3) . . ?
C105 C101 C106 125.7(3) . . ?
C102 C101 Fe2 68.79(15) . . ?
C105 C101 Fe2 69.61(16) . . ?
C106 C101 Fe2 134.5(2) . . ?
C103 C102 C101 108.3(2) . . ?
C103 C102 C107 124.6(3) . . ?
C101 C102 C107 126.5(3) . . ?
C103 C102 Fe2 69.77(15) . . ?
C101 C102 Fe2 71.24(15) . . ?
C107 C102 Fe2 131.7(2) . . ?
C102 C103 C104 107.8(2) . . ?
C102 C103 C108 125.2(3) . . ?
C104 C103 C108 126.5(3) . . ?
C102 C103 Fe2 69.79(15) . . ?
C104 C103 Fe2 71.41(15) . . ?
C108 C103 Fe2 130.8(2) . . ?
C105 C104 C103 107.6(2) . . ?
C105 C104 C109 125.5(3) . . ?
C103 C104 C109 126.1(3) . . ?
C105 C104 Fe2 69.46(15) . . ?
C103 C104 Fe2 68.38(15) . . ?
C109 C104 Fe2 135.6(2) . . ?
C104 C105 C101 108.5(2) . . ?
C104 C105 C110 125.8(3) . . ?
C101 C105 C110 125.5(3) . . ?
C104 C105 Fe2 70.91(16) . . ?
C101 C105 Fe2 70.46(15) . . ?
C110 C105 Fe2 128.4(2) . . ?
C113 C111 P4 128.7(2) . . ?
C113 C111 P3 129.5(2) . . ?
P4 C111 P3 98.91(14) . . ?
C113 C111 Fe2 134.0(2) . . ?
P4 C111 Fe2 71.46(10) . . ?
P3 C111 Fe2 70.78(10) . . ?
C117 C112 P3 130.8(2) . . ?
C117 C112 P4 128.1(2) . . ?
P3 C112 P4 98.90(14) . . ?
C117 C112 Fe2 132.2(2) . . ?
P3 C112 Fe2 70.80(10) . . ?
P4 C112 Fe2 71.39(10) . . ?
C111 C113 C114 111.1(2) . . ?
C111 C113 C116 110.2(2) . . ?
C114 C113 C116 110.8(3) . . ?
C111 C113 C115 108.6(2) . . ?
C114 C113 C115 108.0(3) . . ?
C116 C113 C115 108.0(3) . . ?
C112 C117 C119 109.5(3) . . ?
C112 C117 C120 110.8(3) . . ?
C119 C117 C120 110.9(3) . . ?
C112 C117 C118 109.8(3) . . ?
C119 C117 C118 108.7(3) . . ?
C120 C117 C118 107.1(3) . . ?
O101 C121 C122 108.5(3) . . ?
O101 C121 K2 48.77(15) . . ?
C122 C121 K2 81.86(19) . . ?
O102 C122 C121 108.7(3) . . ?
O102 C123 C124 109.3(3) . . ?
O103 C124 C123 109.4(3) . . ?
O103 C125 C126 109.5(3) . . ?
O104 C126 C125 109.0(3) . . ?
O104 C127 C128 108.8(2) . . ?
O105 C128 C127 108.5(3) . . ?
O105 C128 K2 47.30(13) . . ?
C127 C128 K2 81.46(17) . . ?
O105 C129 C130 109.3(3) . . ?
O106 C130 C129 107.9(3) . . ?
O106 C131 C132 107.3(3) . . ?
O101 C132 C131 109.0(3) . . ?
O107 C133 C134 110.8(3) . . ?
C133 C134 C135 106.2(3) . . ?
C136 C135 C134 104.2(3) . . ?
O107 C136 C135 106.7(3) . . ?
O108 C137 C138 104.6(5) . . ?
C137 C138 C139 106.6(5) . . ?
C140 C139 C138 102.9(5) . . ?
O108 C140 C139 106.4(4) . . ?
C103 Fe2 C102 40.44(11) . . ?
C103 Fe2 C105 67.42(10) . . ?
C102 Fe2 C105 67.33(10) . . ?
C103 Fe2 C111 148.89(11) . . ?
C102 Fe2 C111 118.34(11) . . ?
C105 Fe2 C111 133.61(11) . . ?
C103 Fe2 C101 67.42(11) . . ?
C102 Fe2 C101 39.96(11) . . ?
C105 Fe2 C101 39.93(11) . . ?
C111 Fe2 C101 112.14(11) . . ?
C103 Fe2 C112 118.41(11) . . ?
C102 Fe2 C112 149.87(12) . . ?
C105 Fe2 C112 132.31(12) . . ?
C111 Fe2 C112 67.77(11) . . ?
C101 Fe2 C112 169.68(12) . . ?
C103 Fe2 C104 40.21(11) . . ?
C102 Fe2 C104 67.34(10) . . ?
C105 Fe2 C104 39.64(11) . . ?
C111 Fe2 C104 170.62(11) . . ?
C101 Fe2 C104 66.80(11) . . ?
C112 Fe2 C104 111.48(11) . . ?
C103 Fe2 P3 110.07(8) . . ?
C102 Fe2 P3 110.85(8) . . ?
C105 Fe2 P3 177.50(8) . . ?
C111 Fe2 P3 48.61(8) . . ?
C101 Fe2 P3 139.63(8) . . ?
C112 Fe2 P3 48.53(9) . . ?
C104 Fe2 P3 138.35(8) . . ?
C103 Fe2 P4 159.44(8) . . ?
C102 Fe2 P4 158.60(8) . . ?
C105 Fe2 P4 108.49(8) . . ?
C111 Fe2 P4 48.23(8) . . ?
C101 Fe2 P4 123.34(8) . . ?
C112 Fe2 P4 48.30(8) . . ?
C104 Fe2 P4 123.81(8) . . ?
P3 Fe2 P4 73.85(3) . . ?
O107 K2 O106 78.65(7) . . ?
O107 K2 O102 88.20(8) . . ?
O106 K2 O102 120.51(7) . . ?
O107 K2 O108 161.35(8) . . ?
O106 K2 O108 82.77(8) . . ?
O102 K2 O108 102.81(8) . . ?
O107 K2 O104 85.79(8) . . ?
O106 K2 O104 120.98(7) . . ?
O102 K2 O104 115.38(7) . . ?
O108 K2 O104 102.53(8) . . ?
O107 K2 O105 83.94(8) . . ?
O106 K2 O105 60.96(6) . . ?
O102 K2 O105 171.52(7) . . ?
O108 K2 O105 85.61(7) . . ?
O104 K2 O105 60.97(6) . . ?
O107 K2 O101 88.18(8) . . ?
O106 K2 O101 60.61(7) . . ?
O102 K2 O101 61.23(7) . . ?
O108 K2 O101 84.15(8) . . ?
O104 K2 O101 173.21(7) . . ?
O105 K2 O101 121.47(7) . . ?
O107 K2 O103 104.45(7) . . ?
O106 K2 O103 176.88(7) . . ?
O102 K2 O103 59.75(7) . . ?
O108 K2 O103 94.13(7) . . ?
O104 K2 O103 59.98(6) . . ?
O105 K2 O103 119.30(7) . . ?
O101 K2 O103 118.84(7) . . ?
O107 K2 C121 77.37(10) . . ?
O106 K2 C121 78.41(8) . . ?
O102 K2 C121 42.14(8) . . ?
O108 K2 C121 100.61(9) . . ?
O104 K2 C121 151.40(8) . . ?
O105 K2 C121 137.90(8) . . ?
O101 K2 C121 22.68(8) . . ?
O103 K2 C121 101.89(8) . . ?
O107 K2 C128 74.34(9) . . ?
O106 K2 C128 79.08(7) . . ?
O102 K2 C128 151.07(8) . . ?
O108 K2 C128 100.58(8) . . ?
O104 K2 C128 41.94(7) . . ?
O105 K2 C128 21.97(7) . . ?
O101 K2 C128 138.63(8) . . ?
O103 K2 C128 101.92(8) . . ?
C121 K2 C128 146.67(9) . . ?
C132 O101 C121 111.8(3) . . ?
C132 O101 K2 114.5(2) . . ?
C121 O101 K2 108.6(2) . . ?
C123 O102 C122 112.4(3) . . ?
C123 O102 K2 116.49(19) . . ?
C122 O102 K2 116.84(19) . . ?
C124 O103 C125 112.0(3) . . ?
C124 O103 K2 116.37(19) . . ?
C125 O103 K2 116.51(18) . . ?
C126 O104 C127 112.0(2) . . ?
C126 O104 K2 113.69(18) . . ?
C127 O104 K2 115.48(17) . . ?
C128 O105 C129 112.4(2) . . ?
C128 O105 K2 110.73(16) . . ?
C129 O105 K2 113.72(17) . . ?
C131 O106 C130 113.5(3) . . ?
C131 O106 K2 114.47(19) . . ?
C130 O106 K2 114.95(17) . . ?
C133 O107 C136 107.7(3) . . ?
C133 O107 K2 135.4(2) . . ?
C136 O107 K2 116.83(19) . . ?
C140 O108 C137 106.7(3) . . ?
C140 O108 K2 111.5(2) . . ?
C137 O108 K2 119.3(3) . . ?
C112 P3 C111 80.79(13) . . ?
C112 P3 Fe2 60.67(9) . . ?
C111 P3 Fe2 60.61(9) . . ?
C111 P4 C112 80.92(13) . . ?
C111 P4 Fe2 60.30(9) . . ?
C112 P4 Fe2 60.30(9) . . ?

loop_
_geom_bond_atom_site_label_1
_geom_bond_atom_site_label_2
_geom_bond_distance
_geom_bond_site_symmetry_2
_geom_bond_publ_flag
C1 C5 1.427(4) . ?
C1 C2 1.423(4) . ?
C1 C6 1.504(4) . ?
C1 Fe1 2.081(3) . ?
C2 C3 1.424(4) . ?
C2 C7 1.497(4) . ?
C2 Fe1 2.094(3) . ?
C3 C4 1.432(4) . ?
C3 C8 1.497(4) . ?
C3 Fe1 2.058(3) . ?
C4 C5 1.425(4) . ?
C4 C9 1.500(4) . ?
C4 Fe1 2.064(3) . ?
C5 C10 1.503(4) . ?
C5 Fe1 2.090(3) . ?
C11 C13 1.511(4) . ?
C11 P2 1.796(3) . ?
C11 P1 1.804(3) . ?
C11 Fe1 2.094(3) . ?
C12 C17 1.519(4) . ?
C12 P2 1.795(3) . ?
C12 P1 1.800(3) . ?
C12 Fe1 2.085(3) . ?
C13 C14 1.528(4) . ?
C13 C15 1.531(4) . ?
C13 C16 1.534(4) . ?
C17 C18 1.528(4) . ?
C17 C19 1.524(4) . ?
C17 C20 1.536(4) . ?
C21 O1 1.432(4) . ?
C21 C22 1.482(5) . ?
C22 O2 1.412(4) . ?
C23 O2 1.424(4) . ?
C23 C24 1.485(4) . ?
C24 O3 1.416(3) . ?
C25 O3 1.428(3) . ?
C25 C26 1.489(4) . ?
C26 O4 1.410(3) . ?
C27 O4 1.428(3) . ?
C27 C28 1.488(4) . ?
C28 O5 1.419(4) . ?
C29 O5 1.425(4) . ?
C29 C30 1.501(5) . ?
C30 O6 1.409(4) . ?
C31 O6 1.428(4) . ?
C31 C32 1.485(5) . ?
C32 O1 1.404(4) . ?
C33 O7 1.415(4) . ?
C33 C34 1.496(5) . ?
C34 C35 1.521(5) . ?
C35 C36 1.485(5) . ?
C36 O7 1.427(4) . ?
C37 O8 1.410(5) . ?
C37 C38 1.538(9) . ?
C38 C39 1.475(9) . ?
C39 C40 1.438(7) . ?
C40 O8 1.406(4) . ?
C40 K1 3.525(4) . ?
Fe1 P1 2.2692(8) . ?
Fe1 P2 2.2748(8) . ?
K1 O7 2.681(2) . ?
K1 O1 2.742(2) . ?
K1 O5 2.760(2) . ?
K1 O3 2.7646(19) . ?
K1 O4 2.7778(19) . ?
K1 O6 2.788(2) . ?
K1 O2 2.843(2) . ?
C101 C102 1.418(4) . ?
C101 C105 1.424(4) . ?
C101 C106 1.501(4) . ?
C101 Fe2 2.091(3) . ?
C102 C103 1.423(4) . ?
C102 C107 1.506(4) . ?
C102 Fe2 2.059(3) . ?
C103 C104 1.429(4) . ?
C103 C108 1.502(4) . ?
C103 Fe2 2.059(3) . ?
C104 C105 1.417(4) . ?
C104 C109 1.504(4) . ?
C104 Fe2 2.099(3) . ?
C105 C110 1.503(4) . ?
C105 Fe2 2.080(3) . ?
C111 C113 1.514(4) . ?
C111 P4 1.793(3) . ?
C111 P3 1.798(3) . ?
C111 Fe2 2.088(3) . ?
C112 C117 1.518(4) . ?
C112 P3 1.795(3) . ?
C112 P4 1.796(3) . ?
C112 Fe2 2.089(3) . ?
C113 C114 1.524(4) . ?
C113 C116 1.530(4) . ?
C113 C115 1.544(4) . ?
C117 C119 1.520(5) . ?
C117 C120 1.522(5) . ?
C117 C118 1.544(5) . ?
C121 O101 1.431(4) . ?
C121 C122 1.488(5) . ?
C121 K2 3.518(3) . ?
C122 O102 1.421(4) . ?
C123 O102 1.415(4) . ?
C123 C124 1.487(5) . ?
C124 O103 1.417(4) . ?
C125 O103 1.426(4) . ?
C125 C126 1.489(5) . ?
C126 O104 1.416(4) . ?
C127 O104 1.427(4) . ?
C127 C128 1.485(5) . ?
C128 O105 1.415(4) . ?
C128 K2 3.536(3) . ?
C129 O105 1.425(4) . ?
C129 C130 1.483(5) . ?
C130 O106 1.417(4) . ?
C131 O106 1.415(4) . ?
C131 C132 1.493(5) . ?
C132 O101 1.416(4) . ?
C133 O107 1.386(4) . ?
C133 C134 1.389(5) . ?
C134 C135 1.505(5) . ?
C135 C136 1.495(5) . ?
C136 O107 1.421(4) . ?
C137 O108 1.393(5) . ?
C137 C138 1.457(8) . ?
C138 C139 1.495(9) . ?
C139 C140 1.427(7) . ?
C140 O108 1.396(5) . ?
Fe2 P3 2.2628(8) . ?
Fe2 P4 2.2789(8) . ?
K2 O107 2.678(2) . ?
K2 O106 2.739(2) . ?
K2 O102 2.750(2) . ?
K2 O108 2.772(3) . ?
K2 O104 2.776(2) . ?
K2 O105 2.779(2) . ?
K2 O101 2.791(2) . ?
K2 O103 2.817(2) . ?
